data_4028396
loop_
_publ_author_name
'Sarvesh Kumar'
'Paul D. Thornton'
'Thomas O. Painter'
'Prashi Jain'
'Jared Downard'
'Justin T. Douglas'
'Conrad Santini'

_publ_section_title
;
 Synthesis of a Family of Spirocyclic Scaffolds: Building Blocks for the
 Exploration of Chemical Space
;
_journal_name_full 'Journal of Organic Chemistry'
_journal_page_first 6529
_journal_page_last 6539
_journal_paper_doi 10.1021/jo400738b
_journal_volume 78
_journal_year 2013
_chemical_formula_sum 'C16 H22 Cl N O4'
_chemical_formula_weight 327.80
_chemical_name_systematic
; 
 ? 
;
_space_group_IT_number 2
_symmetry_cell_setting triclinic
_symmetry_space_group_name_Hall '-P 1'
_symmetry_space_group_name_H-M 'P -1'
_atom_sites_solution_hydrogens difmap
_atom_sites_solution_primary direct
_atom_sites_solution_secondary difmap
_audit_creation_method SHELXTL
_cell_angle_alpha 103.880(2)
_cell_angle_beta 92.202(2)
_cell_angle_gamma 95.783(2)
_cell_formula_units_Z 2
_cell_length_a 6.0662(2)
_cell_length_b 8.1707(2)
_cell_length_c 16.8920(5)
_cell_measurement_reflns_used 4936
_cell_measurement_temperature 100(2)
_cell_measurement_theta_max 69.70
_cell_measurement_theta_min 5.41
_cell_volume 806.97(4)
_computing_cell_refinement 'Bruker SAINT'
_computing_data_collection 'Bruker APEX2'
_computing_data_reduction 'Bruker SAINT'
_computing_molecular_graphics 'Bruker SHELXTL'
_computing_publication_material 'Bruker SHELXTL'
_computing_structure_refinement 'Bruker SHELXTL'
_computing_structure_solution 'Bruker SHELXTL'
_diffrn_ambient_temperature 100(2)
_diffrn_measured_fraction_theta_full 0.96
_diffrn_measured_fraction_theta_max 0.925
_diffrn_measurement_device_type 'Bruker APEX-II CCD'
_diffrn_measurement_method '\f and \w scans'
_diffrn_radiation_monochromator 'Helios multilayer optics'
_diffrn_radiation_source 'Bruker MicroStar microfocus rotating anode'
_diffrn_radiation_type CuK\a
_diffrn_radiation_wavelength 1.54178
_diffrn_reflns_av_R_equivalents 0.0182
_diffrn_reflns_av_sigmaI/netI 0.0195
_diffrn_reflns_limit_h_max 7
_diffrn_reflns_limit_h_min -7
_diffrn_reflns_limit_k_max 9
_diffrn_reflns_limit_k_min -9
_diffrn_reflns_limit_l_max 15
_diffrn_reflns_limit_l_min -20
_diffrn_reflns_number 8871
_diffrn_reflns_theta_full 66.00
_diffrn_reflns_theta_max 69.69
_diffrn_reflns_theta_min 2.70
_exptl_absorpt_coefficient_mu 2.251
_exptl_absorpt_correction_T_max 1.000
_exptl_absorpt_correction_T_min 0.863
_exptl_absorpt_correction_type multi-scan
_exptl_crystal_colour colourless
_exptl_crystal_density_diffrn 1.349
_exptl_crystal_description Thin
_exptl_crystal_F_000 348
_exptl_crystal_size_max 0.90
_exptl_crystal_size_mid 0.06
_exptl_crystal_size_min 0.02
_refine_diff_density_max 0.301
_refine_diff_density_min -0.190
_refine_diff_density_rms 0.046
_refine_ls_extinction_method none
_refine_ls_goodness_of_fit_ref 1.041
_refine_ls_hydrogen_treatment mixed
_refine_ls_matrix_type full
_refine_ls_number_parameters 279
_refine_ls_number_reflns 2813
_refine_ls_number_restraints 0
_refine_ls_restrained_S_all 1.041
_refine_ls_R_factor_all 0.0372
_refine_ls_R_factor_gt 0.0341
_refine_ls_shift/su_max 0.000
_refine_ls_shift/su_mean 0.000
_refine_ls_structure_factor_coef Fsqd
_refine_ls_weighting_details 'calc w=1/[\s^2^(Fo^2^)+(0.0547P)^2^+0.3043P] where P=(Fo^2^+2Fc^2^)/3'
_refine_ls_weighting_scheme calc
_refine_ls_wR_factor_gt 0.0890
_refine_ls_wR_factor_ref 0.0914
_reflns_number_gt 2592
_reflns_number_total 2813
_reflns_threshold_expression >2sigma(I)
_cod_data_source_file jo400738b_si_003.cif
_cod_data_source_block q59d
_cod_database_code 4028396

loop_
_symmetry_equiv_pos_as_xyz
'x, y, z'
'-x, -y, -z'

loop_
_atom_site_label
_atom_site_type_symbol
_atom_site_fract_x
_atom_site_fract_y
_atom_site_fract_z
_atom_site_U_iso_or_equiv
_atom_site_adp_type
_atom_site_occupancy
_atom_site_symmetry_multiplicity
_atom_site_calc_flag
_atom_site_refinement_flags
O1 O -0.00099(17) 0.39338(13) 0.36136(6) 0.0243(2) Uani 1 1 d .
O2 O -0.03745(17) 0.17427(14) 0.19855(6) 0.0252(3) Uani 1 1 d .
O3 O -0.3688(2) 0.0670(2) 0.13449(8) 0.0516(4) Uani 1 1 d .
O4 O 0.1034(2) 0.32630(18) -0.14749(7) 0.0383(3) Uani 1 1 d .
N1 N 0.1896(2) 0.80094(16) 0.40944(8) 0.0195(3) Uani 1 1 d .
H1N1 H 0.092(4) 0.861(3) 0.4251(13) 0.033(5) Uiso 1 1 d .
H1N2 H 0.321(3) 0.867(3) 0.4239(12) 0.032(5) Uiso 1 1 d .
C1 C -0.1132(3) 0.1207(2) 0.26963(10) 0.0249(3) Uani 1 1 d .
H1A H -0.265(3) 0.148(2) 0.2778(11) 0.027(5) Uiso 1 1 d .
H1B H -0.108(3) -0.002(3) 0.2616(11) 0.028(5) Uiso 1 1 d .
C2 C 0.0342(2) 0.21585(19) 0.34321(9) 0.0224(3) Uani 1 1 d .
H2 H -0.020(3) 0.170(2) 0.3873(12) 0.026(4) Uiso 1 1 d .
C3 C 0.2840(3) 0.21197(19) 0.33776(10) 0.0236(3) Uani 1 1 d .
H3A H 0.325(3) 0.210(2) 0.2823(11) 0.019(4) Uiso 1 1 d .
H3B H 0.334(3) 0.114(3) 0.3538(12) 0.034(5) Uiso 1 1 d .
C4 C 0.3719(3) 0.3796(2) 0.39703(10) 0.0245(3) Uani 1 1 d .
H4A H 0.349(3) 0.368(2) 0.4535(12) 0.024(4) Uiso 1 1 d .
H4B H 0.519(3) 0.418(2) 0.3895(11) 0.028(5) Uiso 1 1 d .
C5 C 0.2092(2) 0.49749(19) 0.37796(9) 0.0215(3) Uani 1 1 d .
C6 C 0.2692(3) 0.5713(2) 0.30515(10) 0.0266(3) Uani 1 1 d .
H6A H 0.213(3) 0.492(3) 0.2535(13) 0.033(5) Uiso 1 1 d .
H6B H 0.434(3) 0.602(3) 0.3077(12) 0.032(5) Uiso 1 1 d .
C7 C 0.1572(3) 0.7319(2) 0.31936(9) 0.0253(3) Uani 1 1 d .
H7A H -0.007(3) 0.703(2) 0.3043(12) 0.030(5) Uiso 1 1 d .
H7B H 0.217(3) 0.817(2) 0.2925(11) 0.026(4) Uiso 1 1 d .
C8 C 0.1824(3) 0.6535(2) 0.44693(10) 0.0264(3) Uani 1 1 d .
H8A H 0.292(3) 0.676(3) 0.4873(13) 0.033(5) Uiso 1 1 d .
H8B H 0.036(4) 0.641(3) 0.4700(13) 0.040(5) Uiso 1 1 d .
C9 C -0.1846(3) 0.1365(2) 0.13370(10) 0.0299(4) Uani 1 1 d .
C10 C -0.0956(3) 0.1904(2) 0.06218(10) 0.0281(4) Uani 1 1 d .
C11 C -0.2352(3) 0.1589(2) -0.00888(11) 0.0351(4) Uani 1 1 d .
H11 H -0.382(4) 0.106(3) -0.0084(14) 0.046(6) Uiso 1 1 d .
C12 C -0.1632(3) 0.2038(2) -0.07745(11) 0.0352(4) Uani 1 1 d .
H12 H -0.257(4) 0.177(3) -0.1276(14) 0.040(5) Uiso 1 1 d .
C13 C 0.0505(3) 0.2840(2) -0.07683(10) 0.0302(4) Uani 1 1 d .
C14 C 0.1926(3) 0.3146(2) -0.00692(10) 0.0312(4) Uani 1 1 d .
H14 H 0.333(4) 0.364(3) -0.0060(13) 0.041(6) Uiso 1 1 d .
C15 C 0.1193(3) 0.2665(2) 0.06170(10) 0.0294(4) Uani 1 1 d .
H15 H 0.216(3) 0.290(3) 0.1101(13) 0.033(5) Uiso 1 1 d .
C16 C 0.3165(3) 0.4143(3) -0.14958(12) 0.0474(5) Uani 1 1 d .
H16A H 0.4308 0.3396 -0.1452 0.056(7) Uiso 1 1 calc R
H16B H 0.3397 0.5151 -0.1038 0.055(7) Uiso 1 1 calc R
H16C H 0.3262 0.4487 -0.2012 0.056(7) Uiso 1 1 calc R
Cl Cl -0.29202(5) 0.89240(5) 0.42847(2) 0.02848(14) Uani 1 1 d .

loop_
_atom_site_aniso_label
_atom_site_aniso_U_11
_atom_site_aniso_U_22
_atom_site_aniso_U_33
_atom_site_aniso_U_23
_atom_site_aniso_U_13
_atom_site_aniso_U_12
O1 0.0214(5) 0.0208(5) 0.0289(6) 0.0026(4) 0.0008(4) 0.0017(4)
O2 0.0200(5) 0.0320(6) 0.0211(6) 0.0046(4) -0.0012(4) -0.0027(4)
O3 0.0289(7) 0.0860(12) 0.0350(7) 0.0183(7) -0.0081(5) -0.0214(7)
O4 0.0355(7) 0.0541(8) 0.0235(6) 0.0097(5) -0.0021(5) -0.0026(6)
N1 0.0183(6) 0.0181(6) 0.0210(6) 0.0030(5) 0.0019(5) 0.0009(5)
C1 0.0217(7) 0.0259(8) 0.0248(8) 0.0045(6) 0.0028(6) -0.0040(6)
C2 0.0244(7) 0.0193(8) 0.0230(8) 0.0057(6) 0.0027(6) -0.0015(6)
C3 0.0243(7) 0.0202(8) 0.0263(8) 0.0062(6) -0.0010(6) 0.0027(6)
C4 0.0220(8) 0.0250(8) 0.0252(8) 0.0060(6) -0.0016(6) -0.0014(6)
C5 0.0245(7) 0.0200(7) 0.0189(7) 0.0038(6) 0.0025(6) -0.0011(6)
C6 0.0361(9) 0.0239(8) 0.0202(8) 0.0058(6) 0.0059(6) 0.0026(7)
C7 0.0331(8) 0.0244(8) 0.0190(8) 0.0069(6) 0.0005(6) 0.0021(7)
C8 0.0380(9) 0.0208(8) 0.0206(8) 0.0059(6) 0.0052(7) 0.0012(7)
C9 0.0222(8) 0.0367(9) 0.0266(9) 0.0021(7) -0.0043(6) -0.0008(7)
C10 0.0245(8) 0.0315(9) 0.0253(8) 0.0030(7) -0.0040(6) 0.0005(7)
C11 0.0260(8) 0.0444(11) 0.0321(10) 0.0092(8) -0.0072(7) -0.0052(8)
C12 0.0311(9) 0.0444(10) 0.0270(9) 0.0071(7) -0.0112(7) -0.0017(8)
C13 0.0325(8) 0.0342(9) 0.0219(8) 0.0033(7) -0.0015(6) 0.0042(7)
C14 0.0239(8) 0.0388(10) 0.0266(9) 0.0025(7) -0.0019(6) -0.0027(7)
C15 0.0261(8) 0.0361(9) 0.0217(8) 0.0014(7) -0.0056(6) 0.0005(7)
C16 0.0350(10) 0.0780(16) 0.0308(10) 0.0178(10) 0.0050(8) 0.0021(10)
Cl 0.01634(19) 0.0303(2) 0.0348(2) 0.00102(15) 0.00437(14) -0.00021(14)

loop_
_atom_type_symbol
_atom_type_description
_atom_type_scat_dispersion_real
_atom_type_scat_dispersion_imag
_atom_type_scat_source
C C 0.0181 0.0091 'International Tables Vol C Tables 4.2.6.8 and 6.1.1.4'
H H 0.0000 0.0000 'International Tables Vol C Tables 4.2.6.8 and 6.1.1.4'
N N 0.0311 0.0180 'International Tables Vol C Tables 4.2.6.8 and 6.1.1.4'
O O 0.0492 0.0322 'International Tables Vol C Tables 4.2.6.8 and 6.1.1.4'
Cl Cl 0.3639 0.7018 'International Tables Vol C Tables 4.2.6.8 and 6.1.1.4'

loop_
_geom_angle_atom_site_label_1
_geom_angle_atom_site_label_2
_geom_angle_atom_site_label_3
_geom_angle
C5 O1 C2 109.83(11)
C9 O2 C1 115.21(12)
C13 O4 C16 117.92(14)
C8 N1 C7 107.19(12)
C8 N1 H1N1 111.5(15)
C7 N1 H1N1 109.4(14)
C8 N1 H1N2 110.2(13)
C7 N1 H1N2 111.7(12)
H1N1 N1 H1N2 106.9(19)
O2 C1 C2 108.87(12)
O2 C1 H1A 108.7(11)
C2 C1 H1A 109.1(11)
O2 C1 H1B 109.9(11)
C2 C1 H1B 109.9(11)
H1A C1 H1B 110.3(16)
O1 C2 C1 109.11(12)
O1 C2 C3 105.88(12)
C1 C2 C3 117.49(13)
O1 C2 H2 107.7(11)
C1 C2 H2 104.6(11)
C3 C2 H2 111.7(11)
C4 C3 C2 101.09(12)
C4 C3 H3A 111.3(10)
C2 C3 H3A 110.3(10)
C4 C3 H3B 112.8(12)
C2 C3 H3B 111.9(12)
H3A C3 H3B 109.4(15)
C3 C4 C5 101.80(12)
C3 C4 H4A 108.0(11)
C5 C4 H4A 107.4(10)
C3 C4 H4B 113.8(12)
C5 C4 H4B 111.6(12)
H4A C4 H4B 113.5(15)
O1 C5 C4 104.30(12)
O1 C5 C8 107.82(12)
C4 C5 C8 116.08(13)
O1 C5 C6 110.98(12)
C4 C5 C6 113.48(12)
C8 C5 C6 104.18(12)
C7 C6 C5 103.96(12)
C7 C6 H6A 111.3(11)
C5 C6 H6A 110.8(12)
C7 C6 H6B 108.9(11)
C5 C6 H6B 109.2(11)
H6A C6 H6B 112.3(16)
N1 C7 C6 103.12(12)
N1 C7 H7A 108.4(11)
C6 C7 H7A 109.9(11)
N1 C7 H7B 109.0(11)
C6 C7 H7B 116.3(11)
H7A C7 H7B 109.6(15)
N1 C8 C5 106.71(12)
N1 C8 H8A 108.1(13)
C5 C8 H8A 113.2(13)
N1 C8 H8B 107.8(12)
C5 C8 H8B 110.6(13)
H8A C8 H8B 110.2(18)
O3 C9 O2 122.94(16)
O3 C9 C10 124.33(15)
O2 C9 C10 112.73(14)
C15 C10 C11 118.60(16)
C15 C10 C9 123.53(14)
C11 C10 C9 117.85(15)
C12 C11 C10 120.95(16)
C12 C11 H11 120.7(14)
C10 C11 H11 118.4(14)
C11 C12 C13 120.14(16)
C11 C12 H12 121.0(13)
C13 C12 H12 118.9(13)
O4 C13 C12 115.32(15)
O4 C13 C14 124.99(16)
C12 C13 C14 119.69(16)
C15 C14 C13 119.74(16)
C15 C14 H14 119.5(14)
C13 C14 H14 120.8(14)
C14 C15 C10 120.85(15)
C14 C15 H15 119.6(12)
C10 C15 H15 119.5(12)
O4 C16 H16A 109.5
O4 C16 H16B 109.5
H16A C16 H16B 109.5
O4 C16 H16C 109.5
H16A C16 H16C 109.5
H16B C16 H16C 109.5

loop_
_geom_bond_atom_site_label_1
_geom_bond_atom_site_label_2
_geom_bond_distance
O1 C5 1.4379(18)
O1 C2 1.4485(18)
O2 C9 1.3414(19)
O2 C1 1.4484(18)
O3 C9 1.203(2)
O4 C13 1.361(2)
O4 C16 1.421(2)
N1 C8 1.487(2)
N1 C7 1.488(2)
N1 H1N1 0.82(2)
N1 H1N2 0.91(2)
C1 C2 1.503(2)
C1 H1A 0.978(19)
C1 H1B 0.98(2)
C2 C3 1.524(2)
C2 H2 0.962(19)
C3 C4 1.522(2)
C3 H3A 0.976(18)
C3 H3B 0.97(2)
C4 C5 1.524(2)
C4 H4A 0.995(19)
C4 H4B 0.94(2)
C5 C8 1.534(2)
C5 C6 1.534(2)
C6 C7 1.511(2)
C6 H6A 0.98(2)
C6 H6B 1.00(2)
C7 H7A 1.01(2)
C7 H7B 0.97(2)
C8 H8A 0.91(2)
C8 H8B 0.99(2)
C9 C10 1.484(2)
C10 C15 1.388(2)
C10 C11 1.398(2)
C11 C12 1.370(3)
C11 H11 0.95(2)
C12 C13 1.391(3)
C12 H12 0.97(2)
C13 C14 1.392(2)
C14 C15 1.385(2)
C14 H14 0.90(2)
C15 H15 0.96(2)
C16 H16A 0.9800
C16 H16B 0.9800
C16 H16C 0.9800

loop_
_geom_hbond_atom_site_label_D
_geom_hbond_atom_site_label_H
_geom_hbond_atom_site_label_A
_geom_hbond_distance_DH
_geom_hbond_distance_HA
_geom_hbond_distance_DA
_geom_hbond_angle_DHA
_geom_hbond_site_symmetry_A
N1 H1N1 Cl 0.82(2) 2.37(2) 3.0975(13) 148.7(19) .
N1 H1N2 Cl 0.91(2) 2.33(2) 3.1439(13) 148.7(17) 1_655
N1 H1N2 Cl 0.91(2) 2.80(2) 3.2288(13) 110.1(14) 2_576

loop_
_geom_torsion_atom_site_label_1
_geom_torsion_atom_site_label_2
_geom_torsion_atom_site_label_3
_geom_torsion_atom_site_label_4
_geom_torsion
C9 O2 C1 C2 -162.67(13)
C5 O1 C2 C1 -134.93(12)
C5 O1 C2 C3 -7.60(15)
O2 C1 C2 O1 67.99(15)
O2 C1 C2 C3 -52.46(18)
O1 C2 C3 C4 30.10(15)
C1 C2 C3 C4 152.22(14)
C2 C3 C4 C5 -40.23(14)
C2 O1 C5 C4 -18.35(14)
C2 O1 C5 C8 -142.29(12)
C2 O1 C5 C6 104.21(13)
C3 C4 C5 O1 36.75(14)
C3 C4 C5 C8 155.19(13)
C3 C4 C5 C6 -84.15(15)
O1 C5 C6 C7 86.44(15)
C4 C5 C6 C7 -156.50(13)
C8 C5 C6 C7 -29.34(16)
C8 N1 C7 C6 -33.67(16)
C5 C6 C7 N1 38.75(16)
C7 N1 C8 C5 15.25(17)
O1 C5 C8 N1 -109.01(14)
C4 C5 C8 N1 134.49(14)
C6 C5 C8 N1 8.96(17)
C1 O2 C9 O3 1.8(2)
C1 O2 C9 C10 -178.50(13)
O3 C9 C10 C15 -178.30(19)
O2 C9 C10 C15 2.0(2)
O3 C9 C10 C11 0.2(3)
O2 C9 C10 C11 -179.44(15)
C15 C10 C11 C12 -0.8(3)
C9 C10 C11 C12 -179.37(17)
C10 C11 C12 C13 -0.9(3)
C16 O4 C13 C12 177.70(17)
C16 O4 C13 C14 -2.6(3)
C11 C12 C13 O4 -178.65(17)
C11 C12 C13 C14 1.6(3)
O4 C13 C14 C15 179.60(16)
C12 C13 C14 C15 -0.7(3)
C13 C14 C15 C10 -1.0(3)
C11 C10 C15 C14 1.7(3)
C9 C10 C15 C14 -179.78(16)
